data_1552312
loop_
_publ_author_name
'Musgrave, Rebecca A.'
'Hailes, Rebekah L. N.'
'Annibale, Vincent T.'
'Manners, Ian'

_publ_section_title
;
 Role of torsional strain in the ring-opening polymerisation of low strain
 [n]nickelocenophanes
;
_journal_name_full 'Chemical Science'
_journal_paper_doi 10.1039/C9SC02624J
_journal_year 2019
_chemical_formula_moiety 'C24 H24 Ni O Si2, C2.5'
_chemical_formula_sum 'C26.5 H24 Ni O Si2'
_chemical_formula_weight 473.35
_chemical_name_systematic 1,3-Dimethyl-1,3-diphenyldisila-2oxa[3]nickelocenophane
_space_group_crystal_system monoclinic
_space_group_IT_number 14
_space_group_name_Hall '-P 2yn'
_space_group_name_H-M_alt 'P 1 21/n 1'
_symmetry_space_group_name_Hall '-P 2yn'
_symmetry_space_group_name_H-M 'P 1 21/n 1'
_atom_sites_solution_hydrogens geom
_atom_sites_solution_primary dual
_audit_creation_date 2018-05-01
_audit_creation_method
;
Olex2 1.2
(compiled 2018.04.26 svn.r3504 for OlexSys, GUI svn.r5492)
;
_audit_update_record
;
2019-05-28 deposited with the CCDC.    2019-09-10 downloaded from the CCDC.
;
_cell_angle_alpha 90
_cell_angle_beta 95.756(2)
_cell_angle_gamma 90
_cell_formula_units_Z 4
_cell_length_a 9.9885(4)
_cell_length_b 22.3509(9)
_cell_length_c 10.9290(4)
_cell_measurement_reflns_used 7200
_cell_measurement_temperature 100(2)
_cell_measurement_theta_max 27.35
_cell_measurement_theta_min 2.61
_cell_volume 2427.62(16)
_computing_molecular_graphics 'Olex2 (Dolomanov et al., 2009)'
_computing_publication_material 'Olex2 (Dolomanov et al., 2009)'
_computing_structure_refinement 'XL (Sheldrick, 2008)'
_computing_structure_solution 'ShelXT (Sheldrick, 2015)'
_diffrn_ambient_temperature 100.01
_diffrn_measured_fraction_theta_full 0.999
_diffrn_measured_fraction_theta_max 0.999
_diffrn_measurement_device_type 'Bruker APEX-II CCD'
_diffrn_measurement_method '\f and \w scans'
_diffrn_radiation_monochromator graphite
_diffrn_radiation_type MoK\a
_diffrn_radiation_wavelength 0.71073
_diffrn_reflns_av_R_equivalents 0.0328
_diffrn_reflns_av_unetI/netI 0.0285
_diffrn_reflns_Laue_measured_fraction_full 0.999
_diffrn_reflns_Laue_measured_fraction_max 0.999
_diffrn_reflns_limit_h_max 12
_diffrn_reflns_limit_h_min -9
_diffrn_reflns_limit_k_max 28
_diffrn_reflns_limit_k_min -28
_diffrn_reflns_limit_l_max 14
_diffrn_reflns_limit_l_min -14
_diffrn_reflns_number 22709
_diffrn_reflns_point_group_measured_fraction_full 0.999
_diffrn_reflns_point_group_measured_fraction_max 0.999
_diffrn_reflns_theta_full 25.242
_diffrn_reflns_theta_max 27.481
_diffrn_reflns_theta_min 2.243
_diffrn_standards_number 0
_exptl_absorpt_coefficient_mu 0.913
_exptl_absorpt_correction_T_max 0.7456
_exptl_absorpt_correction_T_min 0.6155
_exptl_absorpt_correction_type multi-scan
_exptl_absorpt_process_details
'SADABS-2014/5 (Bruker,2014/5) was used for absorption correction. wR2(int) was 0.0617 before and 0.0393 after correction. The Ratio of minimum to maximum transmission is 0.8255. The \l/2 correction factor is Not present.'
_exptl_crystal_colour green
_exptl_crystal_colour_primary green
_exptl_crystal_density_diffrn 1.295
_exptl_crystal_description block
_exptl_crystal_F_000 988
_exptl_crystal_size_max 0.22
_exptl_crystal_size_mid 0.2
_exptl_crystal_size_min 0.18
_refine_diff_density_max 0.510
_refine_diff_density_min -0.244
_refine_diff_density_rms 0.067
_refine_ls_extinction_method none
_refine_ls_goodness_of_fit_ref 1.046
_refine_ls_hydrogen_treatment constr
_refine_ls_matrix_type full
_refine_ls_number_parameters 289
_refine_ls_number_reflns 5546
_refine_ls_number_restraints 0
_refine_ls_restrained_S_all 1.046
_refine_ls_R_factor_all 0.0419
_refine_ls_R_factor_gt 0.0324
_refine_ls_shift/su_max 0.002
_refine_ls_shift/su_mean 0.000
_refine_ls_structure_factor_coef Fsqd
_refine_ls_weighting_details 'w=1/[\s^2^(Fo^2^)+(0.0470P)^2^+1.0060P] where P=(Fo^2^+2Fc^2^)/3'
_refine_ls_weighting_scheme calc
_refine_ls_wR_factor_gt 0.0819
_refine_ls_wR_factor_ref 0.0860
_reflns_Friedel_coverage 0.000
_reflns_number_gt 4663
_reflns_number_total 5546
_reflns_threshold_expression 'I > 2\s(I)'
_cod_data_source_file c9sc02624j2.cif
_cod_data_source_block rh277p
_cod_original_formula_sum 'C26.50 H24 Ni O Si2'
_cod_database_code 1552312
_shelxl_version_number 2013-4
_shelx_space_group_comment
;
The symmetry employed for this shelxl refinement is uniquely defined
by the following loop, which should always be used as a source of
symmetry information in preference to the above space-group names.
They are only intended as comments.
;
_shelx_estimated_absorpt_t_max 0.853
_shelx_estimated_absorpt_t_min 0.824
_olex2_refinement_description
;
1. Fixed Uiso
 At 1.2 times of:
  All C(H) groups
 At 1.5 times of:
  All C(H,H,H) groups
2. Others
 Sof(C26A)=1-FVAR(1)
 Sof(C26)=FVAR(1)
3.a Aromatic/amide H refined with riding coordinates:
 C2(H2), C3(H3), C4(H4), C5(H5), C8(H8), C9(H9), C10(H10), C11(H11), C12(H12),
 C15(H15), C16(H16), C17(H17), C18(H18), C19(H19), C21(H21), C22(H22), C23(H23),
  C24(H24)
3.b Idealised Me refined as rotating group:
 C6(H6A,H6B,H6C), C13(H13A,H13B,H13C)
;
_olex2_submission_special_instructions 'No special instructions were received'

loop_
_space_group_symop_operation_xyz
'x, y, z'
'-x+1/2, y+1/2, -z+1/2'
'-x, -y, -z'
'x-1/2, -y-1/2, z-1/2'

loop_
_atom_site_label
_atom_site_type_symbol
_atom_site_fract_x
_atom_site_fract_y
_atom_site_fract_z
_atom_site_U_iso_or_equiv
_atom_site_adp_type
_atom_site_occupancy
_atom_site_site_symmetry_order
_atom_site_calc_flag
_atom_site_refinement_flags_posn
_atom_site_refinement_flags_adp
_atom_site_refinement_flags_occupancy
_atom_site_disorder_assembly
_atom_site_disorder_group
Ni1 Ni 0.71900(2) 0.62516(2) 0.17480(2) 0.01413(8) Uani 1 1 d . . . . .
Si1 Si 0.46558(5) 0.66102(2) 0.36112(4) 0.01321(11) Uani 1 1 d . . . . .
Si2 Si 0.65583(5) 0.76588(2) 0.29693(4) 0.01364(11) Uani 1 1 d . . . . .
O1 O 0.52905(13) 0.72714(6) 0.33851(12) 0.0173(3) Uani 1 1 d . . . . .
C1 C 0.54447(18) 0.60202(8) 0.27202(16) 0.0152(4) Uani 1 1 d . . . . .
C2 C 0.65610(19) 0.56486(8) 0.31423(16) 0.0162(4) Uani 1 1 d . . . . .
H2 H 0.6978 0.5636 0.3962 0.019 Uiso 1 1 calc R . . . .
C3 C 0.6952(2) 0.53017(9) 0.21501(18) 0.0202(4) Uani 1 1 d . . . . .
H3 H 0.7668 0.5021 0.2188 0.024 Uiso 1 1 calc R . . . .
C4 C 0.6074(2) 0.54524(9) 0.10892(17) 0.0217(4) Uani 1 1 d . . . . .
H4 H 0.6102 0.5290 0.0289 0.026 Uiso 1 1 calc R . . . .
C5 C 0.51543(19) 0.58858(9) 0.14307(17) 0.0191(4) Uani 1 1 d . . . . .
H5 H 0.4454 0.6061 0.0896 0.023 Uiso 1 1 calc R . . . .
C6 C 0.28209(19) 0.66556(10) 0.31327(18) 0.0227(4) Uani 1 1 d . . . . .
H6A H 0.2419 0.6965 0.3615 0.034 Uiso 1 1 calc GR . . . .
H6B H 0.2401 0.6269 0.3273 0.034 Uiso 1 1 calc GR . . . .
H6C H 0.2675 0.6757 0.2257 0.034 Uiso 1 1 calc GR . . . .
C7 C 0.50344(17) 0.64372(8) 0.52834(16) 0.0134(3) Uani 1 1 d . . . . .
C8 C 0.49969(18) 0.58523(9) 0.57396(17) 0.0165(4) Uani 1 1 d . . . . .
H8 H 0.4757 0.5533 0.5186 0.020 Uiso 1 1 calc R . . . .
C9 C 0.53019(19) 0.57278(9) 0.69834(17) 0.0195(4) Uani 1 1 d . . . . .
H9 H 0.5276 0.5327 0.7272 0.023 Uiso 1 1 calc R . . . .
C10 C 0.5645(2) 0.61930(10) 0.78035(17) 0.0227(4) Uani 1 1 d . . . . .
H10 H 0.5865 0.6111 0.8653 0.027 Uiso 1 1 calc R . . . .
C11 C 0.5665(2) 0.67770(9) 0.73747(17) 0.0212(4) Uani 1 1 d . . . . .
H11 H 0.5884 0.7095 0.7935 0.025 Uiso 1 1 calc R . . . .
C12 C 0.53645(18) 0.68994(9) 0.61298(16) 0.0165(4) Uani 1 1 d . . . . .
H12 H 0.5383 0.7301 0.5848 0.020 Uiso 1 1 calc R . . . .
C13 C 0.7569(2) 0.79618(10) 0.43511(18) 0.0244(4) Uani 1 1 d . . . . .
H13A H 0.6983 0.8189 0.4849 0.037 Uiso 1 1 calc GR . . . .
H13B H 0.8273 0.8226 0.4094 0.037 Uiso 1 1 calc GR . . . .
H13C H 0.7986 0.7631 0.4839 0.037 Uiso 1 1 calc GR . . . .
C14 C 0.58136(18) 0.82720(8) 0.19614(16) 0.0143(3) Uani 1 1 d . . . . .
C15 C 0.44269(19) 0.83258(9) 0.16680(18) 0.0202(4) Uani 1 1 d . . . . .
H15 H 0.3840 0.8055 0.2018 0.024 Uiso 1 1 calc R . . . .
C16 C 0.3887(2) 0.87704(10) 0.0871(2) 0.0289(5) Uani 1 1 d . . . . .
H16 H 0.2940 0.8799 0.0678 0.035 Uiso 1 1 calc R . . . .
C17 C 0.4735(2) 0.91731(9) 0.0357(2) 0.0258(4) Uani 1 1 d . . . . .
H17 H 0.4370 0.9474 -0.0194 0.031 Uiso 1 1 calc R . . . .
C18 C 0.6114(2) 0.91335(9) 0.06534(18) 0.0212(4) Uani 1 1 d . . . . .
H18 H 0.6695 0.9411 0.0315 0.025 Uiso 1 1 calc R . . . .
C19 C 0.66494(19) 0.86874(9) 0.14463(18) 0.0186(4) Uani 1 1 d . . . . .
H19 H 0.7596 0.8664 0.1642 0.022 Uiso 1 1 calc R . . . .
C20 C 0.76362(18) 0.71940(8) 0.20545(16) 0.0149(4) Uani 1 1 d . . . . .
C21 C 0.87946(18) 0.68480(8) 0.24848(18) 0.0185(4) Uani 1 1 d . . . . .
H21 H 0.9195 0.6832 0.3310 0.022 Uiso 1 1 calc R . . . .
C22 C 0.9248(2) 0.65321(9) 0.1474(2) 0.0228(4) Uani 1 1 d . . . . .
H22 H 0.9999 0.6269 0.1508 0.027 Uiso 1 1 calc R . . . .
C23 C 0.8387(2) 0.66773(9) 0.04089(19) 0.0230(4) Uani 1 1 d . . . . .
H23 H 0.8455 0.6529 -0.0397 0.028 Uiso 1 1 calc R . . . .
C24 C 0.74060(19) 0.70830(9) 0.07573(17) 0.0183(4) Uani 1 1 d . . . . .
H24 H 0.6705 0.7255 0.0217 0.022 Uiso 1 1 calc R . . . .
C25 C 0.8432(5) 0.49582(16) 0.8011(4) 0.0825(13) Uani 1 1 d . . . . .
C26 C 0.8816(5) 0.4869(3) 0.9301(5) 0.0480(18) Uani 0.515(8) 1 d . . . A 1
C27 C 1.0000 0.5000 1.0000 0.0584(12) Uani 1 2 d S T P . .
C26A C 0.9621(5) 0.5099(2) 0.8680(5) 0.0346(15) Uani 0.485(8) 1 d . . . A 2

loop_
_atom_site_aniso_label
_atom_site_aniso_U_11
_atom_site_aniso_U_22
_atom_site_aniso_U_33
_atom_site_aniso_U_23
_atom_site_aniso_U_13
_atom_site_aniso_U_12
Ni1 0.01478(13) 0.01303(13) 0.01496(12) 0.00003(9) 0.00335(9) -0.00057(9)
Si1 0.0128(2) 0.0147(3) 0.0122(2) 0.00195(18) 0.00170(17) 0.00096(19)
Si2 0.0160(2) 0.0126(2) 0.0122(2) 0.00096(18) 0.00096(18) 0.00076(19)
O1 0.0209(7) 0.0146(6) 0.0176(6) 0.0027(5) 0.0074(5) 0.0015(5)
C1 0.0167(9) 0.0158(9) 0.0133(8) 0.0005(7) 0.0022(7) -0.0036(7)
C2 0.0191(9) 0.0145(9) 0.0151(8) 0.0011(7) 0.0015(7) -0.0011(7)
C3 0.0266(10) 0.0128(9) 0.0227(9) -0.0015(7) 0.0096(8) -0.0009(8)
C4 0.0302(11) 0.0195(10) 0.0163(9) -0.0052(7) 0.0070(8) -0.0096(8)
C5 0.0207(10) 0.0219(10) 0.0147(8) 0.0007(7) 0.0009(7) -0.0066(8)
C6 0.0168(9) 0.0298(11) 0.0214(9) 0.0022(8) 0.0012(7) 0.0029(8)
C7 0.0106(8) 0.0156(9) 0.0143(8) 0.0014(7) 0.0032(6) 0.0010(7)
C8 0.0149(9) 0.0160(9) 0.0191(9) -0.0002(7) 0.0038(7) -0.0012(7)
C9 0.0186(10) 0.0188(10) 0.0217(9) 0.0075(7) 0.0048(7) -0.0002(7)
C10 0.0238(10) 0.0310(11) 0.0131(8) 0.0050(8) 0.0012(7) 0.0001(8)
C11 0.0237(10) 0.0236(10) 0.0160(9) -0.0032(8) 0.0011(7) -0.0022(8)
C12 0.0172(9) 0.0161(9) 0.0167(9) 0.0018(7) 0.0035(7) 0.0000(7)
C13 0.0270(11) 0.0274(11) 0.0177(9) -0.0027(8) -0.0030(8) -0.0001(9)
C14 0.0172(9) 0.0108(8) 0.0150(8) -0.0019(7) 0.0023(7) 0.0008(7)
C15 0.0168(9) 0.0180(10) 0.0256(10) 0.0050(8) 0.0004(7) -0.0040(7)
C16 0.0169(10) 0.0258(11) 0.0426(13) 0.0116(10) -0.0044(9) -0.0013(8)
C17 0.0250(11) 0.0197(10) 0.0316(11) 0.0108(9) -0.0030(8) 0.0013(8)
C18 0.0222(10) 0.0165(10) 0.0259(10) 0.0059(8) 0.0063(8) -0.0022(8)
C19 0.0148(9) 0.0180(10) 0.0234(9) 0.0030(7) 0.0042(7) 0.0019(7)
C20 0.0146(9) 0.0126(9) 0.0177(8) 0.0021(7) 0.0028(7) -0.0014(7)
C21 0.0139(9) 0.0152(9) 0.0260(10) 0.0030(7) 0.0005(7) -0.0017(7)
C22 0.0158(9) 0.0174(10) 0.0364(11) 0.0001(8) 0.0083(8) 0.0003(8)
C23 0.0265(11) 0.0193(10) 0.0256(10) -0.0010(8) 0.0140(8) -0.0030(8)
C24 0.0210(10) 0.0167(9) 0.0177(9) 0.0039(7) 0.0053(7) -0.0011(8)
C25 0.124(4) 0.0432(19) 0.072(2) -0.0024(17) -0.028(2) 0.021(2)
C26 0.033(3) 0.055(4) 0.058(4) -0.007(3) 0.013(2) 0.013(2)
C27 0.093(4) 0.0240(19) 0.054(3) 0.0037(17) -0.010(2) 0.008(2)
C26A 0.034(3) 0.029(3) 0.044(3) -0.001(2) 0.022(2) -0.001(2)

loop_
_atom_type_symbol
_atom_type_description
_atom_type_scat_dispersion_real
_atom_type_scat_dispersion_imag
_atom_type_scat_source
C C 0.0033 0.0016 'International Tables Vol C Tables 4.2.6.8 and 6.1.1.4'
H H 0.0000 0.0000 'International Tables Vol C Tables 4.2.6.8 and 6.1.1.4'
Ni Ni 0.3393 1.1124 'International Tables Vol C Tables 4.2.6.8 and 6.1.1.4'
O O 0.0106 0.0060 'International Tables Vol C Tables 4.2.6.8 and 6.1.1.4'
Si Si 0.0817 0.0704 'International Tables Vol C Tables 4.2.6.8 and 6.1.1.4'

loop_
_geom_angle_atom_site_label_1
_geom_angle_atom_site_label_2
_geom_angle_atom_site_label_3
_geom_angle
_geom_angle_site_symmetry_3
C1 Ni1 C22 158.94(7) .
C1 Ni1 C23 159.59(8) .
C2 Ni1 C1 38.21(7) .
C2 Ni1 C3 38.00(7) .
C2 Ni1 C4 63.33(7) .
C2 Ni1 C5 63.25(7) .
C2 Ni1 C21 111.98(7) .
C2 Ni1 C22 127.76(8) .
C2 Ni1 C23 161.85(8) .
C3 Ni1 C1 64.25(7) .
C3 Ni1 C4 37.94(7) .
C3 Ni1 C5 63.29(8) .
C3 Ni1 C22 115.24(8) .
C3 Ni1 C23 129.19(7) .
C4 Ni1 C1 64.12(7) .
C4 Ni1 C22 129.80(8) .
C4 Ni1 C23 115.30(7) .
C5 Ni1 C1 38.44(6) .
C5 Ni1 C4 37.62(8) .
C5 Ni1 C22 162.25(7) .
C5 Ni1 C23 128.00(7) .
C20 Ni1 C1 108.35(7) .
C20 Ni1 C2 124.22(7) .
C20 Ni1 C3 159.34(7) .
C20 Ni1 C4 158.75(8) .
C20 Ni1 C5 124.07(7) .
C20 Ni1 C21 38.44(7) .
C20 Ni1 C22 64.17(7) .
C20 Ni1 C23 64.27(7) .
C20 Ni1 C24 38.57(7) .
C21 Ni1 C1 123.86(7) .
C21 Ni1 C3 127.70(8) .
C21 Ni1 C4 162.46(8) .
C21 Ni1 C5 157.88(7) .
C21 Ni1 C22 37.97(7) .
C21 Ni1 C23 63.35(8) .
C23 Ni1 C22 37.53(8) .
C24 Ni1 C1 124.53(7) .
C24 Ni1 C2 158.42(7) .
C24 Ni1 C3 161.68(7) .
C24 Ni1 C4 127.37(7) .
C24 Ni1 C5 112.21(7) .
C24 Ni1 C21 63.52(7) .
C24 Ni1 C22 63.08(7) .
C24 Ni1 C23 37.79(7) .
O1 Si1 C1 111.72(7) .
O1 Si1 C6 107.12(9) .
O1 Si1 C7 106.92(8) .
C1 Si1 C7 108.08(8) .
C6 Si1 C1 110.43(9) .
C6 Si1 C7 112.57(8) .
O1 Si2 C13 109.88(9) .
O1 Si2 C14 106.20(8) .
O1 Si2 C20 111.09(8) .
C13 Si2 C14 111.36(9) .
C13 Si2 C20 110.12(9) .
C20 Si2 C14 108.13(8) .
Si2 O1 Si1 147.41(9) .
Si1 C1 Ni1 119.04(9) .
C2 C1 Ni1 70.18(10) .
C2 C1 Si1 126.91(13) .
C2 C1 C5 105.57(16) .
C5 C1 Ni1 70.56(10) .
C5 C1 Si1 127.23(14) .
Ni1 C2 H2 123.3 .
C1 C2 Ni1 71.61(10) .
C1 C2 H2 125.2 .
C3 C2 Ni1 71.47(11) .
C3 C2 C1 109.65(16) .
C3 C2 H2 125.2 .
Ni1 C3 H3 123.7 .
C2 C3 Ni1 70.54(11) .
C2 C3 H3 126.3 .
C2 C3 C4 107.42(17) .
C4 C3 Ni1 71.14(11) .
C4 C3 H3 126.3 .
Ni1 C4 H4 123.7 .
C3 C4 Ni1 70.92(11) .
C3 C4 H4 125.9 .
C5 C4 Ni1 71.11(11) .
C5 C4 C3 108.15(16) .
C5 C4 H4 125.9 .
Ni1 C5 H5 123.9 .
C1 C5 Ni1 70.99(10) .
C1 C5 H5 125.4 .
C4 C5 Ni1 71.26(11) .
C4 C5 C1 109.22(17) .
C4 C5 H5 125.4 .
Si1 C6 H6A 109.5 .
Si1 C6 H6B 109.5 .
Si1 C6 H6C 109.5 .
H6A C6 H6B 109.5 .
H6A C6 H6C 109.5 .
H6B C6 H6C 109.5 .
C8 C7 Si1 122.07(14) .
C8 C7 C12 117.72(16) .
C12 C7 Si1 120.21(14) .
C7 C8 H8 119.2 .
C9 C8 C7 121.55(18) .
C9 C8 H8 119.2 .
C8 C9 H9 120.2 .
C8 C9 C10 119.69(18) .
C10 C9 H9 120.2 .
C9 C10 H10 120.1 .
C11 C10 C9 119.71(18) .
C11 C10 H10 120.1 .
C10 C11 H11 119.8 .
C10 C11 C12 120.43(18) .
C12 C11 H11 119.8 .
C7 C12 H12 119.6 .
C11 C12 C7 120.88(18) .
C11 C12 H12 119.6 .
Si2 C13 H13A 109.5 .
Si2 C13 H13B 109.5 .
Si2 C13 H13C 109.5 .
H13A C13 H13B 109.5 .
H13A C13 H13C 109.5 .
H13B C13 H13C 109.5 .
C15 C14 Si2 121.79(14) .
C15 C14 C19 117.87(17) .
C19 C14 Si2 120.31(14) .
C14 C15 H15 119.4 .
C16 C15 C14 121.19(18) .
C16 C15 H15 119.4 .
C15 C16 H16 120.0 .
C17 C16 C15 120.02(19) .
C17 C16 H16 120.0 .
C16 C17 H17 120.2 .
C18 C17 C16 119.66(19) .
C18 C17 H17 120.2 .
C17 C18 H18 119.9 .
C17 C18 C19 120.16(18) .
C19 C18 H18 119.9 .
C14 C19 H19 119.5 .
C18 C19 C14 121.09(18) .
C18 C19 H19 119.5 .
Si2 C20 Ni1 120.27(9) .
C21 C20 Ni1 70.93(11) .
C21 C20 Si2 128.18(14) .
C21 C20 C24 105.99(16) .
C24 C20 Ni1 70.73(11) .
C24 C20 Si2 125.73(14) .
Ni1 C21 H21 123.5 .
C20 C21 Ni1 70.63(10) .
C20 C21 H21 125.6 .
C22 C21 Ni1 71.88(11) .
C22 C21 C20 108.84(17) .
C22 C21 H21 125.6 .
Ni1 C22 H22 124.3 .
C21 C22 Ni1 70.15(11) .
C21 C22 H22 126.0 .
C23 C22 Ni1 71.19(11) .
C23 C22 C21 108.08(17) .
C23 C22 H22 126.0 .
Ni1 C23 H23 124.1 .
C22 C23 Ni1 71.29(11) .
C22 C23 H23 126.1 .
C22 C23 C24 107.83(18) .
C24 C23 Ni1 70.15(11) .
C24 C23 H23 126.1 .
Ni1 C24 H24 123.5 .
C20 C24 Ni1 70.70(10) .
C20 C24 H24 125.4 .
C23 C24 Ni1 72.06(11) .
C23 C24 C20 109.26(17) .
C23 C24 H24 125.4 .
C27 C26 C25 130.2(5) .
C26 C27 C26 180.0 3_767
C26A C27 C26A 180.0 3_767
C25 C26A C27 128.0(4) .

loop_
_geom_bond_atom_site_label_1
_geom_bond_atom_site_label_2
_geom_bond_distance
_geom_bond_site_symmetry_2
Ni1 C1 2.1926(18) .
Ni1 C2 2.1738(18) .
Ni1 C3 2.1859(19) .
Ni1 C4 2.1888(19) .
Ni1 C5 2.1868(19) .
Ni1 C20 2.1719(18) .
Ni1 C21 2.1759(19) .
Ni1 C22 2.199(2) .
Ni1 C23 2.1973(19) .
Ni1 C24 2.1723(19) .
Si1 O1 1.6365(14) .
Si1 C1 1.8606(19) .
Si1 C6 1.8576(19) .
Si1 C7 1.8692(18) .
Si2 O1 1.6357(14) .
Si2 C13 1.858(2) .
Si2 C14 1.8656(19) .
Si2 C20 1.8586(19) .
C1 C2 1.429(3) .
C1 C5 1.442(2) .
C2 H2 0.9500 .
C2 C3 1.419(3) .
C3 H3 0.9500 .
C3 C4 1.422(3) .
C4 H4 0.9500 .
C4 C5 1.411(3) .
C5 H5 0.9500 .
C6 H6A 0.9800 .
C6 H6B 0.9800 .
C6 H6C 0.9800 .
C7 C8 1.401(3) .
C7 C12 1.404(3) .
C8 H8 0.9500 .
C8 C9 1.391(3) .
C9 H9 0.9500 .
C9 C10 1.393(3) .
C10 H10 0.9500 .
C10 C11 1.388(3) .
C11 H11 0.9500 .
C11 C12 1.391(3) .
C12 H12 0.9500 .
C13 H13A 0.9800 .
C13 H13B 0.9800 .
C13 H13C 0.9800 .
C14 C15 1.395(3) .
C14 C19 1.404(3) .
C15 H15 0.9500 .
C15 C16 1.394(3) .
C16 H16 0.9500 .
C16 C17 1.392(3) .
C17 H17 0.9500 .
C17 C18 1.385(3) .
C18 H18 0.9500 .
C18 C19 1.392(3) .
C19 H19 0.9500 .
C20 C21 1.431(3) .
C20 C24 1.435(2) .
C21 H21 0.9500 .
C21 C22 1.423(3) .
C22 H22 0.9500 .
C22 C23 1.414(3) .
C23 H23 0.9500 .
C23 C24 1.415(3) .
C24 H24 0.9500 .
C25 C26 1.438(7) .
C25 C26A 1.367(7) .
C26 C27 1.374(6) .
C27 C26 1.374(6) 3_767
C27 C26A 1.471(5) 3_767
C27 C26A 1.471(5) .
